data_7026652
loop_
_publ_author_name
'Murugesapandian, Balasubramanian'
'Roesky, Peter W.'

_publ_section_title
;
 Sodium and potassium compounds of [(\h(6)-benzenecarboxylate)Cr(CO)(3)]
 and [(\h(6)-1,4-benzenedicarboxylate)Cr(CO)(3)].
;
_journal_issue 40
_journal_name_full 'Dalton transactions (Cambridge, England : 2003)'
_journal_page_first 9598
_journal_page_last 9603
_journal_paper_doi 10.1039/c0dt00569j
_journal_volume 39
_journal_year 2010
_chemical_formula_moiety 'C10 H17 Cr Na2 O11, C10 H5 Cr O5'
_chemical_formula_sum 'C10 H11 Cr Na O8'
_chemical_formula_weight 334.18
_chemical_name_systematic
;
?
;
_space_group_IT_number 14
_symmetry_cell_setting monoclinic
_symmetry_space_group_name_Hall '-P 2yn'
_symmetry_space_group_name_H-M 'P 1 21/n 1'
_atom_sites_solution_hydrogens geom
_atom_sites_solution_primary direct
_atom_sites_solution_secondary difmap
_audit_creation_method SHELXL-97
_cell_angle_alpha 90.00
_cell_angle_beta 92.82(3)
_cell_angle_gamma 90.00
_cell_formula_units_Z 8
_cell_length_a 6.4827(13)
_cell_length_b 12.585(3)
_cell_length_c 33.012(7)
_cell_measurement_reflns_used 9769
_cell_measurement_temperature 200(2)
_cell_measurement_theta_max 29.58
_cell_measurement_theta_min 1.73
_cell_volume 2690.0(10)
_computing_cell_refinement 'STOE X-AREA, PLATON (A.L.Spek, 2005)'
_computing_data_collection 'STOE X-AREA'
_computing_data_reduction 'STOE X-RED, PLATON (A.L.Spek, 2005)'
_computing_molecular_graphics 'Diamond 2.1e/3'
_computing_publication_material 'X-STEP32, Microsoft Word'
_computing_structure_refinement 'SHELXL-97 (Sheldrick, 1997)'
_computing_structure_solution 'SHELXS-97 (Sheldrick, 1997)'
_diffrn_ambient_temperature 200(2)
_diffrn_measured_fraction_theta_full 0.997
_diffrn_measured_fraction_theta_max 0.997
_diffrn_measurement_device_type 'STOE IPDS 2'
_diffrn_measurement_method 'area detector'
_diffrn_radiation_monochromator graphite
_diffrn_radiation_source 'fine-focus sealed tube'
_diffrn_radiation_type MoK\a
_diffrn_radiation_wavelength 0.71073
_diffrn_reflns_av_R_equivalents 0.0793
_diffrn_reflns_av_sigmaI/netI 0.0686
_diffrn_reflns_limit_h_max 8
_diffrn_reflns_limit_h_min -8
_diffrn_reflns_limit_k_max 17
_diffrn_reflns_limit_k_min -15
_diffrn_reflns_limit_l_max 45
_diffrn_reflns_limit_l_min -45
_diffrn_reflns_number 24978
_diffrn_reflns_theta_full 29.16
_diffrn_reflns_theta_max 29.16
_diffrn_reflns_theta_min 1.73
_exptl_absorpt_coefficient_mu 0.915
_exptl_absorpt_correction_T_max 0.9471
_exptl_absorpt_correction_T_min 0.8171
_exptl_absorpt_correction_type integration
_exptl_absorpt_process_details 'STOE X-RED & X-SHAPE'
_exptl_crystal_colour yellow
_exptl_crystal_density_diffrn 1.650
_exptl_crystal_density_method 'not measured'
_exptl_crystal_description plate
_exptl_crystal_F_000 1360
_exptl_crystal_size_max 0.23
_exptl_crystal_size_mid 0.07
_exptl_crystal_size_min 0.06
_refine_diff_density_max 0.350
_refine_diff_density_min -0.684
_refine_diff_density_rms 0.082
_refine_ls_extinction_method none
_refine_ls_goodness_of_fit_ref 1.046
_refine_ls_hydrogen_treatment mixed
_refine_ls_matrix_type full
_refine_ls_number_parameters 409
_refine_ls_number_reflns 7236
_refine_ls_number_restraints 0
_refine_ls_restrained_S_all 1.046
_refine_ls_R_factor_all 0.0978
_refine_ls_R_factor_gt 0.0591
_refine_ls_shift/su_max 0.002
_refine_ls_shift/su_mean 0.000
_refine_ls_structure_factor_coef Fsqd
_refine_ls_weighting_details 'calc w=1/[\s^2^(Fo^2^)+(0.0327P)^2^+2.8593P] where P=(Fo^2^+2Fc^2^)/3'
_refine_ls_weighting_scheme calc
_refine_ls_wR_factor_gt 0.1047
_refine_ls_wR_factor_ref 0.1163
_reflns_number_gt 4972
_reflns_number_total 7236
_reflns_threshold_expression >2\s(I)
_cod_data_source_file c0dt00569j.txt
_cod_data_source_block 3
_cod_original_cell_volume 2690.1(9)
_cod_original_sg_symbol_H-M P21/n
_cod_database_code 7026652

loop_
_symmetry_equiv_pos_as_xyz
'x, y, z'
'-x+1/2, y+1/2, -z+1/2'
'-x, -y, -z'
'x-1/2, -y-1/2, z-1/2'

loop_
_atom_site_label
_atom_site_type_symbol
_atom_site_fract_x
_atom_site_fract_y
_atom_site_fract_z
_atom_site_U_iso_or_equiv
_atom_site_adp_type
_atom_site_occupancy
_atom_site_symmetry_multiplicity
_atom_site_calc_flag
_atom_site_refinement_flags
C1 C 1.3645(5) -0.1150(3) 0.14144(9) 0.0236(6) Uani 1 1 d .
C2 C 1.3919(5) -0.2038(3) 0.11658(10) 0.0274(7) Uani 1 1 d .
H2 H 1.4036 -0.2727 0.1282 0.033 Uiso 1 1 calc R
C3 C 1.4020(5) -0.1903(3) 0.07406(10) 0.0308(7) Uani 1 1 d .
H3 H 1.4238 -0.2502 0.0573 0.037 Uiso 1 1 calc R
C4 C 1.3803(5) -0.0895(3) 0.05665(10) 0.0328(8) Uani 1 1 d .
H4 H 1.3834 -0.0812 0.0281 0.039 Uiso 1 1 calc R
C5 C 1.3536(5) 0.0000(3) 0.08169(10) 0.0316(7) Uani 1 1 d .
H5 H 1.3400 0.0686 0.0699 0.038 Uiso 1 1 calc R
C6 C 1.3470(5) -0.0119(3) 0.12372(10) 0.0270(7) Uani 1 1 d .
H6 H 1.3309 0.0486 0.1404 0.032 Uiso 1 1 calc R
C7 C 1.3445(5) -0.1291(3) 0.18662(9) 0.0243(6) Uani 1 1 d .
C8 C 0.9324(5) -0.0602(3) 0.05494(10) 0.0323(7) Uani 1 1 d .
C9 C 0.9310(5) -0.0814(3) 0.13427(10) 0.0319(7) Uani 1 1 d .
C10 C 0.9676(6) -0.2443(3) 0.08734(11) 0.0331(8) Uani 1 1 d .
C11 C 0.8263(5) 0.3180(3) 0.10247(9) 0.0271(7) Uani 1 1 d .
C12 C 0.8090(5) 0.4204(3) 0.08611(10) 0.0289(7) Uani 1 1 d .
H12 H 0.7883 0.4794 0.1034 0.035 Uiso 1 1 calc R
C13 C 0.8223(5) 0.4364(3) 0.04395(11) 0.0344(8) Uani 1 1 d .
H13 H 0.8116 0.5061 0.0330 0.041 Uiso 1 1 calc R
C14 C 0.8510(6) 0.3503(3) 0.01850(11) 0.0370(8) Uani 1 1 d .
H14 H 0.8610 0.3616 -0.0098 0.044 Uiso 1 1 calc R
C15 C 0.8655(6) 0.2459(3) 0.03444(10) 0.0345(8) Uani 1 1 d .
H15 H 0.8851 0.1872 0.0170 0.041 Uiso 1 1 calc R
C16 C 0.8506(5) 0.2300(3) 0.07626(10) 0.0300(7) Uani 1 1 d .
H16 H 0.8568 0.1601 0.0871 0.036 Uiso 1 1 calc R
C17 C 0.8316(5) 0.2978(3) 0.14797(10) 0.0325(8) Uani 1 1 d .
C18 C 1.2632(5) 0.2929(3) 0.10967(11) 0.0333(8) Uani 1 1 d .
C19 C 1.2854(6) 0.2972(4) 0.03092(12) 0.0454(10) Uani 1 1 d .
C20 C 1.2498(6) 0.4708(3) 0.07282(11) 0.0369(8) Uani 1 1 d .
O1 O 1.3309(4) -0.22162(19) 0.20007(7) 0.0351(6) Uani 1 1 d .
O2 O 1.3417(4) -0.04590(19) 0.20795(7) 0.0310(5) Uani 1 1 d .
O3 O 0.8207(4) -0.0249(3) 0.03002(9) 0.0471(7) Uani 1 1 d .
O4 O 0.8269(4) -0.0622(3) 0.16058(8) 0.0478(7) Uani 1 1 d .
O5 O 0.8768(5) -0.3222(2) 0.08262(10) 0.0529(8) Uani 1 1 d .
O6 O 0.8504(4) 0.2043(2) 0.15917(8) 0.0434(7) Uani 1 1 d .
O7 O 0.8216(4) 0.3785(2) 0.17086(7) 0.0421(7) Uani 1 1 d .
O8 O 1.3634(4) 0.2594(3) 0.13660(9) 0.0495(7) Uani 1 1 d .
O9 O 1.3959(5) 0.2628(4) 0.00805(11) 0.0805(13) Uani 1 1 d .
O10 O 1.3451(5) 0.5482(2) 0.07625(11) 0.0589(9) Uani 1 1 d .
O11 O 1.2925(5) -0.0915(3) 0.28755(10) 0.0485(8) Uani 1 1 d .
O12 O 1.3975(4) -0.3646(2) 0.27779(8) 0.0315(5) Uani 1 1 d .
O13 O 0.9664(6) -0.3525(4) 0.18896(11) 0.0586(9) Uani 1 1 d .
O14 O 0.7981(4) -0.1615(2) 0.24931(9) 0.0371(6) Uani 1 1 d .
O15 O 0.8858(4) -0.3787(3) 0.28124(8) 0.0355(6) Uani 1 1 d .
O16 O 0.5188(5) -0.4633(2) 0.18181(10) 0.0471(7) Uani 1 1 d .
Na1 Na 1.1238(2) -0.25175(13) 0.25845(5) 0.0439(4) Uani 1 1 d .
Na2 Na 0.6374(2) -0.32820(11) 0.22423(4) 0.0313(3) Uani 1 1 d .
Cr1 Cr 1.11012(8) -0.11805(4) 0.094489(15) 0.02353(12) Uani 1 1 d .
Cr2 Cr 1.09981(8) 0.34674(4) 0.066999(15) 0.02463(12) Uani 1 1 d .
H11A H 1.328(9) -0.074(4) 0.2646(18) 0.073(18) Uiso 1 1 d .
H11B H 1.410(9) -0.093(4) 0.3001(17) 0.067(17) Uiso 1 1 d .
H12A H 1.353(7) -0.428(4) 0.2827(12) 0.037(11) Uiso 1 1 d .
H12B H 1.450(8) -0.340(4) 0.2959(16) 0.065(18) Uiso 1 1 d .
H13A H 1.049(11) -0.318(6) 0.181(2) 0.09(3) Uiso 1 1 d .
H13B H 0.985(13) -0.415(7) 0.182(3) 0.14(4) Uiso 1 1 d .
H14A H 0.793(9) -0.111(5) 0.2361(17) 0.069(18) Uiso 1 1 d .
H14B H 0.752(10) -0.150(5) 0.273(2) 0.09(2) Uiso 1 1 d .
H15A H 0.826(9) -0.363(5) 0.3012(18) 0.09(2) Uiso 1 1 d .
H15B H 0.949(8) -0.439(4) 0.2863(15) 0.063(16) Uiso 1 1 d .
H16A H 0.431(8) -0.498(4) 0.1916(15) 0.054(15) Uiso 1 1 d .
H16B H 0.617(9) -0.518(5) 0.1736(16) 0.073(17) Uiso 1 1 d .

loop_
_atom_site_aniso_label
_atom_site_aniso_U_11
_atom_site_aniso_U_22
_atom_site_aniso_U_33
_atom_site_aniso_U_23
_atom_site_aniso_U_13
_atom_site_aniso_U_12
C1 0.0208(14) 0.0261(16) 0.0238(14) -0.0006(12) -0.0017(11) -0.0012(13)
C2 0.0250(15) 0.0295(17) 0.0278(16) -0.0006(13) 0.0013(13) 0.0039(14)
C3 0.0262(16) 0.038(2) 0.0280(16) -0.0071(14) 0.0050(13) 0.0018(15)
C4 0.0291(17) 0.046(2) 0.0240(16) 0.0032(14) 0.0044(13) -0.0023(16)
C5 0.0315(18) 0.0320(19) 0.0309(17) 0.0082(14) -0.0012(14) -0.0088(15)
C6 0.0302(17) 0.0222(16) 0.0282(16) 0.0001(12) -0.0013(13) -0.0039(13)
C7 0.0236(14) 0.0232(16) 0.0259(14) 0.0014(12) -0.0027(11) 0.0016(13)
C8 0.0297(17) 0.037(2) 0.0305(17) 0.0051(14) 0.0012(14) -0.0019(16)
C9 0.0281(17) 0.038(2) 0.0298(17) -0.0016(14) -0.0014(13) 0.0011(15)
C10 0.0326(17) 0.034(2) 0.0331(18) -0.0008(14) 0.0020(14) 0.0022(16)
C11 0.0235(15) 0.0338(18) 0.0239(15) 0.0018(13) 0.0015(12) -0.0005(14)
C12 0.0258(16) 0.0297(17) 0.0314(17) 0.0011(13) 0.0028(13) 0.0043(14)
C13 0.0319(18) 0.037(2) 0.0335(18) 0.0125(15) -0.0029(14) 0.0011(16)
C14 0.0348(18) 0.051(2) 0.0247(16) 0.0071(15) -0.0027(14) -0.0069(18)
C15 0.0342(18) 0.041(2) 0.0276(17) -0.0078(15) -0.0021(14) -0.0079(16)
C16 0.0292(16) 0.0320(18) 0.0288(16) 0.0008(13) 0.0026(13) -0.0060(15)
C17 0.0269(16) 0.046(2) 0.0246(16) 0.0031(14) 0.0033(13) 0.0029(16)
C18 0.0284(17) 0.0341(19) 0.0376(19) 0.0016(15) 0.0043(14) 0.0003(15)
C19 0.0312(19) 0.069(3) 0.037(2) -0.0124(19) 0.0055(16) -0.0043(19)
C20 0.0319(19) 0.038(2) 0.040(2) 0.0072(16) -0.0031(15) -0.0006(17)
O1 0.0482(15) 0.0261(13) 0.0310(13) 0.0018(10) 0.0006(11) 0.0039(12)
O2 0.0430(14) 0.0257(12) 0.0243(11) -0.0020(9) 0.0010(10) 0.0001(11)
O3 0.0397(15) 0.060(2) 0.0411(15) 0.0199(14) -0.0061(12) 0.0011(14)
O4 0.0350(14) 0.072(2) 0.0379(15) -0.0122(14) 0.0140(12) 0.0013(14)
O5 0.0526(18) 0.0317(16) 0.074(2) -0.0057(14) -0.0003(16) -0.0135(14)
O6 0.0426(15) 0.0565(18) 0.0315(14) 0.0186(12) 0.0051(11) 0.0086(14)
O7 0.0388(14) 0.0617(19) 0.0257(12) -0.0056(12) 0.0015(10) 0.0098(14)
O8 0.0397(15) 0.0582(19) 0.0491(17) 0.0164(14) -0.0127(13) 0.0048(14)
O9 0.0424(18) 0.144(4) 0.057(2) -0.046(2) 0.0184(16) 0.001(2)
O10 0.0518(19) 0.0372(17) 0.086(2) 0.0076(16) -0.0163(17) -0.0154(15)
O11 0.0470(17) 0.066(2) 0.0329(15) 0.0145(14) 0.0097(13) 0.0216(16)
O12 0.0315(13) 0.0299(15) 0.0329(13) 0.0015(11) 0.0007(10) -0.0040(11)
O13 0.064(2) 0.058(2) 0.056(2) -0.0045(17) 0.0277(17) -0.013(2)
O14 0.0398(15) 0.0393(16) 0.0321(14) 0.0043(12) 0.0017(11) 0.0054(13)
O15 0.0324(13) 0.0440(16) 0.0305(13) 0.0072(12) 0.0056(11) 0.0087(12)
O16 0.0507(18) 0.0372(17) 0.0547(18) -0.0107(14) 0.0174(15) -0.0061(15)
Na1 0.0283(7) 0.0425(9) 0.0615(10) 0.0165(8) 0.0098(7) 0.0039(7)
Na2 0.0333(7) 0.0296(7) 0.0310(7) 0.0007(5) 0.0018(5) 0.0004(6)
Cr1 0.0230(2) 0.0252(3) 0.0226(2) -0.0001(2) 0.00193(18) -0.0007(2)
Cr2 0.0245(3) 0.0278(3) 0.0217(2) -0.0003(2) 0.00223(18) -0.0013(2)

loop_
_atom_type_symbol
_atom_type_description
_atom_type_scat_dispersion_real
_atom_type_scat_dispersion_imag
_atom_type_scat_source
C C 0.0033 0.0016 'International Tables Vol C Tables 4.2.6.8 and 6.1.1.4'
H H 0.0000 0.0000 'International Tables Vol C Tables 4.2.6.8 and 6.1.1.4'
O O 0.0106 0.0060 'International Tables Vol C Tables 4.2.6.8 and 6.1.1.4'
Na Na 0.0362 0.0249 'International Tables Vol C Tables 4.2.6.8 and 6.1.1.4'
Cr Cr 0.3209 0.6236 'International Tables Vol C Tables 4.2.6.8 and 6.1.1.4'

loop_
_geom_angle_atom_site_label_1
_geom_angle_atom_site_label_2
_geom_angle_atom_site_label_3
_geom_angle
_geom_angle_site_symmetry_1
_geom_angle_site_symmetry_3
C2 C1 C6 119.6(3) . .
C2 C1 C7 120.2(3) . .
C6 C1 C7 120.2(3) . .
C2 C1 Cr1 71.75(18) . .
C6 C1 Cr1 71.71(18) . .
C7 C1 Cr1 126.3(2) . .
C1 C2 C3 119.8(3) . .
C1 C2 Cr1 71.23(18) . .
C3 C2 Cr1 72.16(19) . .
C4 C3 C2 120.5(3) . .
C4 C3 Cr1 71.6(2) . .
C2 C3 Cr1 70.64(18) . .
C3 C4 C5 119.7(3) . .
C3 C4 Cr1 71.92(19) . .
C5 C4 Cr1 71.24(19) . .
C6 C5 C4 120.4(3) . .
C6 C5 Cr1 71.53(19) . .
C4 C5 Cr1 71.8(2) . .
C5 C6 C1 120.0(3) . .
C5 C6 Cr1 71.78(19) . .
C1 C6 Cr1 70.74(18) . .
O1 C7 O2 124.8(3) . .
O1 C7 C1 118.0(3) . .
O2 C7 C1 117.2(3) . .
O3 C8 Cr1 179.4(4) . .
O4 C9 Cr1 175.9(3) . .
O5 C10 Cr1 179.1(4) . .
C12 C11 C16 119.5(3) . .
C12 C11 C17 122.2(3) . .
C16 C11 C17 118.2(3) . .
C12 C11 Cr2 72.25(19) . .
C16 C11 Cr2 71.79(19) . .
C17 C11 Cr2 124.9(2) . .
C11 C12 C13 120.2(3) . .
C11 C12 Cr2 70.86(19) . .
C13 C12 Cr2 71.7(2) . .
C14 C13 C12 120.1(3) . .
C14 C13 Cr2 71.4(2) . .
C12 C13 Cr2 71.26(19) . .
C13 C14 C15 120.4(3) . .
C13 C14 Cr2 72.1(2) . .
C15 C14 Cr2 71.3(2) . .
C16 C15 C14 119.4(3) . .
C16 C15 Cr2 71.5(2) . .
C14 C15 Cr2 71.4(2) . .
C15 C16 C11 120.2(3) . .
C15 C16 Cr2 71.6(2) . .
C11 C16 Cr2 70.73(19) . .
O6 C17 O7 126.2(3) . .
O6 C17 C11 116.8(3) . .
O7 C17 C11 117.0(3) . .
O8 C18 Cr2 179.2(3) . .
O9 C19 Cr2 177.2(4) . .
O10 C20 Cr2 179.4(4) . .
C7 O1 Na1 118.5(2) . .
C7 O1 Na2 123.0(2) . 1_655
Na1 O1 Na2 97.17(10) . 1_655
Na1 O12 Na2 100.90(11) . 1_655
Na2 O13 Na1 81.15(11) . .
Na1 O14 Na2 89.64(11) . .
Na1 O15 Na2 89.70(10) . .
O12 Na1 O15 90.04(11) . .
O12 Na1 O14 166.40(12) . .
O15 Na1 O14 77.11(11) . .
O12 Na1 O1 82.54(10) . .
O15 Na1 O1 138.60(13) . .
O14 Na1 O1 110.03(12) . .
O12 Na1 O11 94.29(12) . .
O15 Na1 O11 135.31(12) . .
O14 Na1 O11 91.85(12) . .
O1 Na1 O11 85.98(10) . .
O12 Na1 O13 101.03(13) . .
O15 Na1 O13 74.64(12) . .
O14 Na1 O13 80.04(12) . .
O1 Na1 O13 67.08(11) . .
O11 Na1 O13 146.59(13) . .
O12 Na1 Na2 126.29(10) . .
O15 Na1 Na2 46.67(7) . .
O14 Na1 Na2 45.93(8) . .
O1 Na1 Na2 108.46(9) . .
O11 Na1 Na2 137.69(9) . .
O13 Na1 Na2 45.96(8) . .
O12 Na1 Na2 40.72(7) . 1_655
O15 Na1 Na2 122.14(10) . 1_655
O14 Na1 Na2 152.10(10) . 1_655
O1 Na1 Na2 42.07(7) . 1_655
O11 Na1 Na2 86.74(8) . 1_655
O13 Na1 Na2 85.89(9) . 1_655
Na2 Na1 Na2 130.77(7) . 1_655
O16 Na2 O12 95.46(12) . 1_455
O16 Na2 O14 162.11(13) . .
O12 Na2 O14 100.91(11) 1_455 .
O16 Na2 O1 88.04(12) . 1_455
O12 Na2 O1 78.92(10) 1_455 1_455
O14 Na2 O1 88.08(10) . 1_455
O16 Na2 O15 116.89(13) . .
O12 Na2 O15 79.50(10) 1_455 .
O14 Na2 O15 73.62(11) . .
O1 Na2 O15 148.34(11) 1_455 .
O16 Na2 O13 83.89(14) . .
O12 Na2 O13 153.95(13) 1_455 .
O14 Na2 O13 84.54(13) . .
O1 Na2 O13 126.98(13) 1_455 .
O15 Na2 O13 77.67(12) . .
O16 Na2 Na1 132.72(11) . .
O12 Na2 Na1 114.81(9) 1_455 .
O14 Na2 Na1 44.43(8) . .
O1 Na2 Na1 131.18(8) 1_455 .
O15 Na2 Na1 43.63(7) . .
O13 Na2 Na1 52.89(10) . .
O16 Na2 Na1 95.67(10) . 1_455
O12 Na2 Na1 38.39(7) 1_455 1_455
O14 Na2 Na1 92.74(8) . 1_455
O1 Na2 Na1 40.76(7) 1_455 1_455
O15 Na2 Na1 113.14(8) . 1_455
O13 Na2 Na1 167.66(11) . 1_455
Na1 Na2 Na1 130.77(7) . 1_455
C10 Cr1 C8 87.58(16) . .
C10 Cr1 C9 88.71(16) . .
C8 Cr1 C9 90.69(16) . .
C10 Cr1 C1 117.17(14) . .
C8 Cr1 C1 155.18(15) . .
C9 Cr1 C1 88.31(13) . .
C10 Cr1 C2 91.29(15) . .
C8 Cr1 C2 154.21(14) . .
C9 Cr1 C2 115.05(14) . .
C1 Cr1 C2 37.01(12) . .
C10 Cr1 C6 154.70(14) . .
C8 Cr1 C6 117.66(15) . .
C9 Cr1 C6 89.22(14) . .
C1 Cr1 C6 37.55(12) . .
C2 Cr1 C6 66.93(13) . .
C10 Cr1 C5 154.94(15) . .
C8 Cr1 C5 91.51(14) . .
C9 Cr1 C5 116.34(15) . .
C1 Cr1 C5 66.97(12) . .
C2 Cr1 C5 78.83(13) . .
C6 Cr1 C5 36.69(12) . .
C10 Cr1 C4 117.95(15) . .
C8 Cr1 C4 91.17(14) . .
C9 Cr1 C4 153.33(16) . .
C1 Cr1 C4 79.07(12) . .
C2 Cr1 C4 66.72(13) . .
C6 Cr1 C4 66.49(13) . .
C5 Cr1 C4 37.01(13) . .
C10 Cr1 C3 92.14(15) . .
C8 Cr1 C3 117.07(14) . .
C9 Cr1 C3 152.24(14) . .
C1 Cr1 C3 66.70(12) . .
C2 Cr1 C3 37.20(12) . .
C6 Cr1 C3 78.34(13) . .
C5 Cr1 C3 66.09(14) . .
C4 Cr1 C3 36.46(13) . .
C19 Cr2 C20 89.78(19) . .
C19 Cr2 C18 90.03(18) . .
C20 Cr2 C18 87.21(16) . .
C19 Cr2 C11 148.93(17) . .
C20 Cr2 C11 121.17(16) . .
C18 Cr2 C11 88.91(14) . .
C19 Cr2 C16 111.62(17) . .
C20 Cr2 C16 158.61(16) . .
C18 Cr2 C16 92.65(15) . .
C11 Cr2 C16 37.48(12) . .
C19 Cr2 C15 86.94(16) . .
C20 Cr2 C15 151.70(15) . .
C18 Cr2 C15 120.86(16) . .
C11 Cr2 C15 67.26(13) . .
C16 Cr2 C15 36.90(13) . .
C19 Cr2 C14 90.87(16) . .
C20 Cr2 C14 114.79(15) . .
C18 Cr2 C14 157.98(16) . .
C11 Cr2 C14 79.11(13) . .
C16 Cr2 C14 66.65(13) . .
C15 Cr2 C14 37.29(14) . .
C19 Cr2 C12 156.29(16) . .
C20 Cr2 C12 93.87(16) . .
C18 Cr2 C12 113.53(14) . .
C11 Cr2 C12 36.90(12) . .
C16 Cr2 C12 66.60(14) . .
C15 Cr2 C12 78.80(14) . .
C14 Cr2 C12 66.35(14) . .
C19 Cr2 C13 119.55(17) . .
C20 Cr2 C13 91.13(16) . .
C18 Cr2 C13 150.39(15) . .
C11 Cr2 C13 66.83(13) . .
C16 Cr2 C13 78.51(14) . .
C15 Cr2 C13 66.50(15) . .
C14 Cr2 C13 36.44(14) . .
C12 Cr2 C13 37.07(12) . .

loop_
_geom_bond_atom_site_label_1
_geom_bond_atom_site_label_2
_geom_bond_distance
_geom_bond_site_symmetry_2
C1 C2 1.403(4) .
C1 C6 1.425(5) .
C1 C7 1.514(4) .
C1 Cr1 2.207(3) .
C2 C3 1.419(5) .
C2 Cr1 2.214(3) .
C3 C4 1.396(5) .
C3 Cr1 2.234(3) .
C4 C5 1.413(5) .
C4 Cr1 2.230(3) .
C5 C6 1.398(5) .
C5 Cr1 2.223(3) .
C6 Cr1 2.220(3) .
C7 O1 1.251(4) .
C7 O2 1.262(4) .
C8 O3 1.158(4) .
C8 Cr1 1.847(4) .
C9 O4 1.151(4) .
C9 Cr1 1.854(4) .
C10 O5 1.151(4) .
C10 Cr1 1.847(4) .
C11 C12 1.400(5) .
C11 C16 1.419(5) .
C11 C17 1.522(5) .
C11 Cr2 2.202(3) .
C12 C13 1.413(5) .
C12 Cr2 2.220(3) .
C13 C14 1.389(6) .
C13 Cr2 2.226(4) .
C14 C15 1.417(5) .
C14 Cr2 2.217(4) .
C15 C16 1.403(5) .
C15 Cr2 2.216(4) .
C16 Cr2 2.216(3) .
C17 O6 1.237(5) .
C17 O7 1.270(5) .
C18 O8 1.155(4) .
C18 Cr2 1.849(4) .
C19 O9 1.150(5) .
C19 Cr2 1.843(4) .
C20 O10 1.156(5) .
C20 Cr2 1.844(4) .
O1 Na1 2.432(3) .
O1 Na2 2.496(3) 1_655
O11 Na1 2.466(4) .
O12 Na1 2.337(3) .
O12 Na2 2.455(3) 1_655
O13 Na2 2.499(4) .
O13 Na1 2.772(5) .
O14 Na1 2.404(3) .
O14 Na2 2.467(3) .
O15 Na1 2.369(3) .
O15 Na2 2.498(3) .
O16 Na2 2.310(3) .
Na1 Na2 3.434(2) .
Na1 Na2 3.696(2) 1_655
Na2 O12 2.455(3) 1_455
Na2 O1 2.496(3) 1_455
Na2 Na1 3.696(2) 1_455
